data_2201998
loop_
_publ_author_name
'Nagarajan Vembu'
'Maruthai Nallu'
'Jered Garrison'
'Wiley J. Youngs'

_publ_section_title
;
 Redetermination of 8-tosyloxyquinoline at 100K: supramolecular
 aggregation through weak C--H&#x00B7;&#x00B7;&#x00B7;O and
 C--H&#x00B7;&#x00B7;&#x00B7;N interactions
;
_journal_issue 6
_journal_name_full 'Acta Crystallographica Section E'
_journal_page_first o776
_journal_page_last o779
_journal_paper_doi 10.1107/S1600536803009656
_journal_volume 59
_journal_year 2003
_chemical_formula_iupac 'C16 H13 N O3 S'
_chemical_formula_moiety 'C16 H13 N O3 S'
_chemical_formula_sum 'C16 H13 N O3 S'
_chemical_formula_weight 299.33
_chemical_melting_point .11E-109
_chemical_name_common 8-Tosyloxyquinoline
_chemical_name_systematic
;
8-Quinolyl 4-toluenesulfonate
;
_space_group_IT_number 2
_symmetry_cell_setting triclinic
_symmetry_space_group_name_Hall '-P 1'
_symmetry_space_group_name_H-M 'P -1'
_atom_sites_solution_hydrogens geom
_atom_sites_solution_primary direct
_atom_sites_solution_secondary difmap
_audit_creation_method SHELXL-97
_cell_angle_alpha 66.957(4)
_cell_angle_beta 79.762(5)
_cell_angle_gamma 73.983(5)
_cell_formula_units_Z 2
_cell_length_a 8.984(3)
_cell_length_b 9.248(3)
_cell_length_c 9.330(3)
_cell_measurement_reflns_used 4490
_cell_measurement_temperature 100(2)
_cell_measurement_theta_max 28.29
_cell_measurement_theta_min 2.37
_cell_volume 683.5(4)
_computing_cell_refinement SMART
_computing_data_collection 'SMART (Bruker, 1998)'
_computing_data_reduction 'SAINT (Bruker, 1998)'
_computing_molecular_graphics SHELXTL
_computing_publication_material SHELXTL
_computing_structure_refinement SHELXTL
_computing_structure_solution 'SHELXTL (Sheldrick, 1998)'
_diffrn_ambient_temperature 100(2)
_diffrn_measured_fraction_theta_full 0.985
_diffrn_measured_fraction_theta_max 0.920
_diffrn_measurement_device_type 'Bruker Apex CCD area-detector'
_diffrn_measurement_method '\f and \w'
_diffrn_radiation_monochromator graphite
_diffrn_radiation_source 'fine-focus sealed tube'
_diffrn_radiation_type MoK\a
_diffrn_radiation_wavelength 0.71073
_diffrn_reflns_av_R_equivalents 0.0334
_diffrn_reflns_av_sigmaI/netI 0.0505
_diffrn_reflns_limit_h_max 11
_diffrn_reflns_limit_h_min -11
_diffrn_reflns_limit_k_max 12
_diffrn_reflns_limit_k_min -11
_diffrn_reflns_limit_l_max 12
_diffrn_reflns_limit_l_min -11
_diffrn_reflns_number 5712
_diffrn_reflns_theta_full 25.0
_diffrn_reflns_theta_max 28.0
_diffrn_reflns_theta_min 2.37
_diffrn_standards_decay_% 0
_exptl_absorpt_coefficient_mu 0.246
_exptl_absorpt_correction_T_max 0.9524
_exptl_absorpt_correction_T_min 0.8973
_exptl_absorpt_correction_type multi-scan
_exptl_absorpt_process_details '(SADABS; Sheldrick, 1996)'
_exptl_crystal_colour colorless
_exptl_crystal_density_diffrn 1.454
_exptl_crystal_density_method 'not measured'
_exptl_crystal_description block
_exptl_crystal_F_000 312
_exptl_crystal_size_max 0.45
_exptl_crystal_size_mid 0.30
_exptl_crystal_size_min 0.20
_refine_diff_density_max 0.652
_refine_diff_density_min -0.398
_refine_ls_extinction_method none
_refine_ls_goodness_of_fit_ref 1.097
_refine_ls_hydrogen_treatment refall
_refine_ls_matrix_type full
_refine_ls_number_parameters 242
_refine_ls_number_reflns 3053
_refine_ls_number_restraints 0
_refine_ls_restrained_S_all 1.097
_refine_ls_R_factor_all 0.0536
_refine_ls_R_factor_gt 0.0486
_refine_ls_shift/su_max <0.001
_refine_ls_shift/su_mean 0.000
_refine_ls_structure_factor_coef Fsqd
_refine_ls_weighting_details 'calc w = 1/[\s^2^(Fo^2^)+(0.062P)^2^+0.4098P] where P = (Fo^2^+2Fc^2^)/3'
_refine_ls_weighting_scheme calc
_refine_ls_wR_factor_gt 0.1242
_refine_ls_wR_factor_ref 0.1277
_reflns_number_gt 2776
_reflns_number_total 3053
_reflns_threshold_expression I>2\s(I)
_cod_data_source_file fl6034.cif
_cod_data_source_block I
_cod_database_code 2201998
_cod_database_fobs_code 2201998

loop_
_symmetry_equiv_pos_as_xyz
'x, y, z'
'-x, -y, -z'

loop_
_atom_site_label
_atom_site_fract_x
_atom_site_fract_y
_atom_site_fract_z
_atom_site_U_iso_or_equiv
_atom_site_adp_type
_atom_site_calc_flag
_atom_site_refinement_flags
_atom_site_occupancy
_atom_site_disorder_assembly
_atom_site_disorder_group
_atom_site_type_symbol
S 0.19202(5) 0.51251(5) 1.20823(5) 0.01467(15) Uani d . 1 . . S
O1 0.22924(18) 0.53156(16) 1.34080(16) 0.0229(3) Uani d . 1 . . O
O2 0.03792(16) 0.57218(16) 1.15968(17) 0.0212(3) Uani d . 1 . . O
O3 0.30758(15) 0.60042(15) 1.06941(15) 0.0157(3) Uani d . 1 . . O
N 0.17821(18) 0.91830(19) 0.90716(18) 0.0161(3) Uani d . 1 . . N
C1 0.4520(3) -0.1664(3) 1.2196(3) 0.0275(5) Uani d . 1 . . C
C2 0.3801(2) -0.0020(2) 1.2269(2) 0.0178(4) Uani d . 1 . . C
C3 0.4551(2) 0.0655(2) 1.2949(2) 0.0172(4) Uani d . 1 . . C
C4 0.3954(2) 0.2206(2) 1.2948(2) 0.0157(4) Uani d . 1 . . C
C5 0.2579(2) 0.3098(2) 1.2244(2) 0.0137(4) Uani d . 1 . . C
C6 0.1776(2) 0.2443(2) 1.1599(2) 0.0170(4) Uani d . 1 . . C
C7 0.2392(2) 0.0875(2) 1.1632(2) 0.0176(4) Uani d . 1 . . C
C8 0.2744(2) 0.6455(2) 0.9136(2) 0.0147(4) Uani d . 1 . . C
C9 0.3122(2) 0.5339(2) 0.8431(2) 0.0175(4) Uani d . 1 . . C
C10 0.2841(2) 0.5818(2) 0.6855(2) 0.0192(4) Uani d . 1 . . C
C11 0.2245(2) 0.7408(2) 0.6005(2) 0.0177(4) Uani d . 1 . . C
C12 0.1898(2) 0.8586(2) 0.6710(2) 0.0147(4) Uani d . 1 . . C
C13 0.2114(2) 0.8118(2) 0.8313(2) 0.0132(4) Uani d . 1 . . C
C14 0.1350(2) 1.0258(2) 0.5867(2) 0.0165(4) Uani d . 1 . . C
C15 0.1032(2) 1.1319(2) 0.6625(2) 0.0187(4) Uani d . 1 . . C
C16 0.1255(2) 1.0723(2) 0.8229(2) 0.0185(4) Uani d . 1 . . C
H1A 0.468(4) -0.240(4) 1.319(4) 0.061(10) Uiso d . 1 . . H
H1B 0.393(5) -0.204(5) 1.173(5) 0.082(13) Uiso d . 1 . . H
H1C 0.548(5) -0.166(5) 1.156(5) 0.088(13) Uiso d . 1 . . H
H3 0.546(3) 0.003(3) 1.344(3) 0.020(6) Uiso d . 1 . . H
H4 0.449(3) 0.262(3) 1.344(3) 0.016(5) Uiso d . 1 . . H
H6 0.082(3) 0.311(3) 1.112(3) 0.019(6) Uiso d . 1 . . H
H7 0.188(3) 0.045(3) 1.116(2) 0.014(5) Uiso d . 1 . . H
H9 0.354(3) 0.429(3) 0.903(3) 0.029(7) Uiso d . 1 . . H
H10 0.303(3) 0.501(3) 0.638(3) 0.019(6) Uiso d . 1 . . H
H11 0.206(3) 0.772(3) 0.494(3) 0.016(5) Uiso d . 1 . . H
H14 0.123(3) 1.056(3) 0.483(3) 0.026(6) Uiso d . 1 . . H
H15 0.070(3) 1.246(3) 0.611(3) 0.027(6) Uiso d . 1 . . H
H16 0.102(3) 1.149(3) 0.873(3) 0.021(6) Uiso d . 1 . . H

loop_
_atom_site_aniso_label
_atom_site_aniso_U_11
_atom_site_aniso_U_22
_atom_site_aniso_U_33
_atom_site_aniso_U_12
_atom_site_aniso_U_13
_atom_site_aniso_U_23
S 0.0144(2) 0.0094(2) 0.0171(2) 0.00045(16) -0.00102(16) -0.00367(17)
O1 0.0309(8) 0.0152(7) 0.0213(7) -0.0012(6) -0.0017(6) -0.0080(6)
O2 0.0137(7) 0.0153(7) 0.0280(7) 0.0020(5) -0.0011(5) -0.0048(6)
O3 0.0148(6) 0.0115(6) 0.0185(7) -0.0022(5) -0.0036(5) -0.0025(5)
N 0.0138(8) 0.0132(7) 0.0180(7) 0.0004(6) -0.0012(6) -0.0045(6)
C1 0.0281(12) 0.0159(10) 0.0373(13) -0.0040(8) 0.0055(10) -0.0125(9)
C2 0.0182(9) 0.0126(8) 0.0194(9) -0.0041(7) 0.0047(7) -0.0048(7)
C3 0.0105(8) 0.0135(9) 0.0232(9) -0.0005(7) -0.0012(7) -0.0037(7)
C4 0.0129(9) 0.0139(9) 0.0191(9) -0.0039(7) -0.0014(7) -0.0040(7)
C5 0.0130(8) 0.0086(8) 0.0157(8) -0.0008(6) -0.0007(7) -0.0017(7)
C6 0.0153(9) 0.0160(9) 0.0164(8) -0.0041(7) -0.0019(7) -0.0019(7)
C7 0.0198(10) 0.0182(9) 0.0167(9) -0.0082(7) -0.0003(7) -0.0061(7)
C8 0.0098(8) 0.0134(9) 0.0176(9) -0.0016(6) -0.0011(7) -0.0027(7)
C9 0.0152(9) 0.0113(9) 0.0228(9) -0.0018(7) -0.0005(7) -0.0042(7)
C10 0.0175(9) 0.0174(9) 0.0238(10) -0.0031(7) 0.0008(7) -0.0101(8)
C11 0.0150(9) 0.0196(9) 0.0176(9) -0.0035(7) -0.0008(7) -0.0063(7)
C12 0.0080(8) 0.0136(9) 0.0198(9) -0.0016(6) 0.0000(7) -0.0044(7)
C13 0.0082(8) 0.0116(8) 0.0174(8) -0.0016(6) 0.0000(6) -0.0038(7)
C14 0.0106(8) 0.0173(9) 0.0163(9) -0.0013(7) -0.0023(7) -0.0012(7)
C15 0.0132(9) 0.0129(9) 0.0236(10) 0.0015(7) -0.0023(7) -0.0025(7)
C16 0.0164(9) 0.0132(9) 0.0229(10) 0.0011(7) -0.0007(7) -0.0067(7)

loop_
_atom_type_symbol
_atom_type_description
_atom_type_scat_dispersion_real
_atom_type_scat_dispersion_imag
_atom_type_scat_source
C C 0.0033 0.0016 'International Tables Vol C Tables 4.2.6.8 and 6.1.1.4'
H H 0.0000 0.0000 'International Tables Vol C Tables 4.2.6.8 and 6.1.1.4'
N N 0.0061 0.0033 'International Tables Vol C Tables 4.2.6.8 and 6.1.1.4'
O O 0.0106 0.0060 'International Tables Vol C Tables 4.2.6.8 and 6.1.1.4'
S S 0.1246 0.1234 'International Tables Vol C Tables 4.2.6.8 and 6.1.1.4'

loop_
_geom_angle_atom_site_label_1
_geom_angle_atom_site_label_2
_geom_angle_atom_site_label_3
_geom_angle
_geom_angle_publ_flag
O1 S O2 120.79(9) y
O1 S O3 103.43(8) y
O2 S O3 108.94(8) y
O1 S C5 109.85(8) y
O2 S C5 109.50(9) y
O3 S C5 102.67(8) y
C8 O3 S 118.81(11) y
C16 N C13 116.74(16) y
C2 C1 H1A 109(2) ?
C2 C1 H1B 115(2) ?
H1A C1 H1B 108(3) ?
C2 C1 H1C 111(3) ?
H1A C1 H1C 110(3) ?
H1B C1 H1C 104(3) ?
C3 C2 C7 118.61(17) ?
C3 C2 C1 120.40(19) ?
C7 C2 C1 120.98(19) ?
C4 C3 C2 121.35(17) ?
C4 C3 H3 119.7(14) ?
C2 C3 H3 118.9(14) ?
C3 C4 C5 118.78(17) ?
C3 C4 H4 119.2(13) ?
C5 C4 H4 122.0(13) ?
C6 C5 C4 121.32(17) ?
C6 C5 S 119.90(14) ?
C4 C5 S 118.69(14) ?
C5 C6 C7 118.74(17) ?
C5 C6 H6 118.6(14) ?
C7 C6 H6 122.7(14) ?
C6 C7 C2 121.12(18) ?
C6 C7 H7 118.8(14) ?
C2 C7 H7 120.0(14) ?
C9 C8 O3 120.38(16) ?
C9 C8 C13 122.10(17) ?
O3 C8 C13 117.36(16) ?
C8 C9 C10 119.83(17) ?
C8 C9 H9 117.4(16) ?
C10 C9 H9 122.7(16) ?
C11 C10 C9 120.36(18) ?
C11 C10 H10 119.8(13) ?
C9 C10 H10 119.8(13) ?
C10 C11 C12 120.28(18) ?
C10 C11 H11 119.7(14) ?
C12 C11 H11 120.0(14) ?
C13 C12 C14 117.15(17) ?
C13 C12 C11 120.18(16) ?
C14 C12 C11 122.66(18) ?
N C13 C12 123.30(16) ?
N C13 C8 119.52(17) ?
C12 C13 C8 117.16(16) ?
C15 C14 C12 119.38(18) ?
C15 C14 H14 123.3(16) ?
C12 C14 H14 117.3(16) ?
C14 C15 C16 118.89(18) ?
C14 C15 H15 122.7(15) ?
C16 C15 H15 118.4(15) ?
N C16 C15 124.50(18) ?
N C16 H16 118.5(14) ?
C15 C16 H16 117.0(14) ?

loop_
_geom_bond_atom_site_label_1
_geom_bond_atom_site_label_2
_geom_bond_site_symmetry_2
_geom_bond_distance
_geom_bond_publ_flag
S O1 . 1.4224(15) y
S O2 . 1.4255(15) y
S O3 . 1.6062(14) y
S C5 . 1.7564(19) y
O3 C8 . 1.410(2) y
N C16 . 1.324(2) y
N C13 . 1.367(2) y
C1 C2 . 1.502(3) y
C1 H1A . 0.92(4) ?
C1 H1B . 0.95(4) ?
C1 H1C . 0.95(4) ?
C2 C3 . 1.393(3) ?
C2 C7 . 1.395(3) ?
C3 C4 . 1.385(3) ?
C3 H3 . 0.94(2) ?
C4 C5 . 1.393(2) ?
C4 H4 . 0.95(2) ?
C5 C6 . 1.389(3) ?
C6 C7 . 1.392(3) ?
C6 H6 . 0.98(2) ?
C7 H7 . 0.93(2) ?
C8 C9 . 1.368(3) ?
C8 C13 . 1.423(2) ?
C9 C10 . 1.408(3) ?
C9 H9 . 0.91(3) ?
C10 C11 . 1.371(3) ?
C10 H10 . 0.98(2) ?
C11 C12 . 1.420(3) ?
C11 H11 . 0.95(2) ?
C12 C13 . 1.418(3) ?
C12 C14 . 1.420(3) ?
C14 C15 . 1.365(3) ?
C14 H14 . 0.91(3) ?
C15 C16 . 1.408(3) ?
C15 H15 . 0.95(2) ?
C16 H16 . 0.95(2) ?

loop_
_geom_hbond_atom_site_label_D
_geom_hbond_atom_site_label_H
_geom_hbond_atom_site_label_A
_geom_hbond_site_symmetry_A
_geom_hbond_distance_DH
_geom_hbond_distance_HA
_geom_hbond_distance_DA
_geom_hbond_angle_DHA
_geom_hbond_publ_flag
C16 H16 N 2_577 0.95(2) 3.00(2) 3.376(3) 105.4(16) y
C16 H16 O2 2_577 0.95(2) 2.46(2) 3.266(3) 142.2(19) y
C15 H15 O2 2_577 0.95(2) 3.09(2) 3.569(3) 112.6(17) y
C15 H15 O1 2_577 0.95(2) 2.99(3) 3.665(2) 129.4(18) y
C11 H11 O1 1_554 0.95(2) 3.03(2) 3.634(2) 123.1(16) y
C10 H10 O1 1_554 0.98(2) 2.85(2) 3.558(3) 130.1(17) y
C9 H9 O3 2_667 0.91(3) 3.03(3) 3.426(3) 108.4(18) ?
C7 H7 N 1_545 0.93(2) 2.66(2) 3.510(3) 151.6(18) y
C6 H6 O2 2_567 0.98(2) 2.63(2) 3.435(2) 139.8(18) y
C1 H1B N 1_545 0.95(4) 3.07(4) 3.855(3) 141(3) ?
C1 H1B O3 1_545 0.95(4) 2.68(4) 3.586(3) 160(3) y
C1 H1B O1 1_545 0.95(4) 2.96(4) 3.591(3) 125(3) y

loop_
_geom_torsion_atom_site_label_1
_geom_torsion_atom_site_label_2
_geom_torsion_atom_site_label_3
_geom_torsion_atom_site_label_4
_geom_torsion
_geom_torsion_publ_flag
O1 S O3 C8 -162.13(12) ?
O2 S O3 C8 -32.46(14) ?
C5 S O3 C8 83.57(13) y
C7 C2 C3 C4 -2.4(3) ?
C1 C2 C3 C4 176.22(18) ?
C2 C3 C4 C5 -0.3(3) ?
C3 C4 C5 C6 2.4(3) ?
C3 C4 C5 S -174.13(14) ?
O1 S C5 C6 148.75(15) ?
O2 S C5 C6 13.91(18) ?
O3 S C5 C6 -101.72(16) ?
O1 S C5 C4 -34.68(17) ?
O2 S C5 C4 -169.52(14) ?
O3 S C5 C4 74.85(16) ?
C4 C5 C6 C7 -1.6(3) ?
S C5 C6 C7 174.84(14) ?
C5 C6 C7 C2 -1.2(3) ?
C3 C2 C7 C6 3.2(3) ?
C1 C2 C7 C6 -175.45(18) ?
S O3 C8 C9 -80.47(19) ?
S O3 C8 C13 104.00(16) ?
O3 C8 C9 C10 -177.43(16) ?
C13 C8 C9 C10 -2.1(3) ?
C8 C9 C10 C11 2.4(3) ?
C9 C10 C11 C12 -0.3(3) ?
C10 C11 C12 C13 -2.2(3) ?
C10 C11 C12 C14 176.88(18) ?
C16 N C13 C12 -1.0(3) ?
C16 N C13 C8 177.48(17) ?
C14 C12 C13 N 1.9(3) ?
C11 C12 C13 N -178.96(16) ?
C14 C12 C13 C8 -176.64(16) ?
C11 C12 C13 C8 2.5(3) ?
C9 C8 C13 N -178.93(16) ?
O3 C8 C13 N -3.5(2) ?
C9 C8 C13 C12 -0.4(3) ?
O3 C8 C13 C12 175.08(14) ?
C13 C12 C14 C15 -1.3(3) ?
C11 C12 C14 C15 179.60(17) ?
C12 C14 C15 C16 -0.1(3) ?
C13 N C16 C15 -0.5(3) ?
C14 C15 C16 N 1.0(3) ?

loop_
_cod_related_entry_id
_cod_related_entry_database
_cod_related_entry_code
1 ChemSpider 405911
